data_7116939
loop_
_publ_author_name
'F. Deiser'
'F. Kraus'
'H. Schmidbaur'

_publ_section_title
;
 Bis(triphenylphosphine)silver(I) perrhenate, a cyclic dimer
;
_journal_name_full Chem.Commun.
_journal_page_first 6746
_journal_paper_doi 10.1039/C5cc01446H
_journal_volume 51
_journal_year 2015
_chemical_formula_moiety 'C72 H60 Ag O4 P4 Re'
_chemical_formula_sum 'C72 H60 Ag O4 P4 Re'
_chemical_formula_weight 1407.15
_chemical_melting_point ?
_chemical_name_common 'Tetrakis triphenylphosphane silver(I) perrhenate(VII)'
_chemical_name_systematic
;
Tetrakis triphenylphosphane silver(I) perrhenate(VII)
;
_space_group_crystal_system trigonal
_space_group_IT_number 146
_space_group_name_Hall 'R 3'
_space_group_name_H-M_alt 'R 3 :H'
_symmetry_space_group_name_Hall 'R 3'
_symmetry_space_group_name_H-M 'R 3 :H'
_atom_sites_solution_hydrogens geom
_audit_creation_method SHELXL-2014
_audit_update_record
;
2015-03-09 deposited with the CCDC.
2015-03-10 downloaded from the CCDC.
;
_cell_angle_alpha 90
_cell_angle_beta 90
_cell_angle_gamma 120
_cell_formula_units_Z 6
_cell_length_a 14.21920(13)
_cell_length_b 14.21920(13)
_cell_length_c 51.1145(9)
_cell_measurement_reflns_used 61383
_cell_measurement_temperature 123(2)
_cell_measurement_theta_max 39.3341
_cell_measurement_theta_min 2.8598
_cell_volume 8950.0(2)
_computing_structure_refinement 'SHELXL-2014 (Sheldrick, 2014)'
_diffrn_ambient_temperature 123(2)
_diffrn_detector_area_resol_mean 16.0238
_diffrn_measured_fraction_theta_full 0.998
_diffrn_measured_fraction_theta_max 0.975
_diffrn_measurement_device_type 'Goniometer KM4/Xcalibur, detector: Sapphire3'
_diffrn_measurement_method ' phi- and omega-rotation '
_diffrn_radiation_monochromator graphite
_diffrn_radiation_source 'Enhance (Mo) X-ray Source'
_diffrn_radiation_type MoK\a
_diffrn_radiation_wavelength 0.71073
_diffrn_reflns_av_R_equivalents 0.0588
_diffrn_reflns_av_unetI/netI 0.0635
_diffrn_reflns_Laue_measured_fraction_full 0.998
_diffrn_reflns_Laue_measured_fraction_max 0.975
_diffrn_reflns_limit_h_max 24
_diffrn_reflns_limit_h_min -23
_diffrn_reflns_limit_k_max 25
_diffrn_reflns_limit_k_min -25
_diffrn_reflns_limit_l_max 90
_diffrn_reflns_limit_l_min -89
_diffrn_reflns_number 204674
_diffrn_reflns_point_group_measured_fraction_full 0.998
_diffrn_reflns_point_group_measured_fraction_max 0.975
_diffrn_reflns_theta_full 25.242
_diffrn_reflns_theta_max 39.381
_diffrn_reflns_theta_min 2.865
_exptl_absorpt_coefficient_mu 2.514
_exptl_absorpt_correction_T_max 1.00000
_exptl_absorpt_correction_T_min 0.89770
_exptl_absorpt_correction_type multi-scan
_exptl_absorpt_process_details
;
CrysAlis RED, Oxford Diffraction Ltd.,
Version 1.171.33.34d (release 27-02-2009 CrysAlis171 .NET)
(compiled Feb 27 2009,15:38:38)
Empirical absorption correction using spherical harmonics,
 implemented in SCALE3 ABSPACK scaling algorithm.
;
_exptl_crystal_colour colorless
_exptl_crystal_density_diffrn 1.566
_exptl_crystal_density_meas ?
_exptl_crystal_density_method 'not measured'
_exptl_crystal_description block
_exptl_crystal_F_000 4236
_exptl_crystal_size_max 0.27
_exptl_crystal_size_mid 0.21
_exptl_crystal_size_min 0.17
_refine_diff_density_max 4.270
_refine_diff_density_min -3.421
_refine_diff_density_rms 0.117
_refine_ls_abs_structure_details
;
 Refined as an inversion twin.
;
_refine_ls_abs_structure_Flack 0.515(10)
_refine_ls_extinction_coef .
_refine_ls_extinction_method none
_refine_ls_goodness_of_fit_ref 0.922
_refine_ls_hydrogen_treatment constr
_refine_ls_matrix_type full
_refine_ls_number_parameters 496
_refine_ls_number_reflns 22832
_refine_ls_number_restraints 1
_refine_ls_restrained_S_all 0.922
_refine_ls_R_factor_all 0.0954
_refine_ls_R_factor_gt 0.0506
_refine_ls_shift/su_max 0.010
_refine_ls_shift/su_mean 0.002
_refine_ls_structure_factor_coef Fsqd
_refine_ls_weighting_details 'w=1/[\s^2^(Fo^2^)+(0.0729P)^2^] where P=(Fo^2^+2Fc^2^)/3'
_refine_ls_weighting_scheme calc
_refine_ls_wR_factor_gt 0.1280
_refine_ls_wR_factor_ref 0.1408
_reflns_Friedel_coverage 1.000
_reflns_Friedel_fraction_full 0.998
_reflns_Friedel_fraction_max 0.975
_reflns_number_gt 12209
_reflns_number_total 22832
_reflns_threshold_expression 'I > 2\s(I)'
_cod_data_source_file c5cc01446h2.cif
_cod_data_source_block 2
_cod_depositor_comments
;
The following automatic conversions were performed:

'_chemical_melting_point' value 'not measured' was changed to '?' -
the value is undefined or not given.

'_exptl_crystal_density_meas' value 'not measured' was changed to '?'
- the value is perceived as not measured.

Automatic conversion script
Id: cif_fix_values 3105 2015-03-04 15:46:00Z robertas 
;
_cod_database_code 7116939
_shelx_space_group_comment
;
The symmetry employed for this shelxl refinement is uniquely defined
by the following loop, which should always be used as a source of
symmetry information in preference to the above space-group names.
They are only intended as comments.
;
_shelxl_version_number 2014-3

loop_
_space_group_symop_operation_xyz
'x, y, z'
'-y, x-y, z'
'-x+y, -x, z'
'x+2/3, y+1/3, z+1/3'
'-y+2/3, x-y+1/3, z+1/3'
'-x+y+2/3, -x+1/3, z+1/3'
'x+1/3, y+2/3, z+2/3'
'-y+1/3, x-y+2/3, z+2/3'
'-x+y+1/3, -x+2/3, z+2/3'

loop_
_atom_site_label
_atom_site_type_symbol
_atom_site_fract_x
_atom_site_fract_y
_atom_site_fract_z
_atom_site_U_iso_or_equiv
_atom_site_adp_type
_atom_site_occupancy
_atom_site_site_symmetry_order
_atom_site_calc_flag
_atom_site_refinement_flags_posn
_atom_site_refinement_flags_adp
_atom_site_refinement_flags_occupancy
_atom_site_disorder_assembly
_atom_site_disorder_group
C1 C 0.1285(8) 0.0978(8) 0.49051(14) 0.0292(18) Uani 1 1 d . . . . .
C2 C 0.2232(9) 0.1067(8) 0.48121(16) 0.040(2) Uani 1 1 d . . . . .
H2 H 0.2210 0.0627 0.4675 0.049 Uiso 1 1 calc R U . . .
C3 C 0.3202(8) 0.1795(8) 0.4920(2) 0.040(2) Uani 1 1 d . . . . .
H3 H 0.3844 0.1899 0.4846 0.048 Uiso 1 1 calc R U . . .
C4 C 0.3235(10) 0.2374(9) 0.5136(2) 0.042(2) Uani 1 1 d . . . . .
H4 H 0.3892 0.2818 0.5220 0.051 Uiso 1 1 calc R U . . .
C5 C 0.2316(10) 0.2299(9) 0.5228(2) 0.050(3) Uani 1 1 d . . . . .
H5 H 0.2358 0.2725 0.5370 0.061 Uiso 1 1 calc R U . . .
C6 C 0.1331(8) 0.1630(8) 0.51217(14) 0.035(2) Uani 1 1 d . . . . .
H6 H 0.0706 0.1598 0.5188 0.042 Uiso 1 1 calc R U . . .
C7 C 0.1821(7) 0.3157(7) 0.41847(15) 0.0268(16) Uani 1 1 d . . . . .
C8 C 0.2131(8) 0.3068(8) 0.44313(18) 0.038(2) Uani 1 1 d . . . . .
H8 H 0.1749 0.2420 0.4523 0.046 Uiso 1 1 calc R U . . .
C9 C 0.3062(8) 0.3991(8) 0.45496(19) 0.040(2) Uani 1 1 d . . . . .
H9 H 0.3295 0.3952 0.4717 0.048 Uiso 1 1 calc R U . . .
C10 C 0.3590(8) 0.4931(8) 0.4402(2) 0.040(2) Uani 1 1 d . . . . .
H10 H 0.4164 0.5546 0.4478 0.048 Uiso 1 1 calc R U . . .
C11 C 0.3299(8) 0.4997(8) 0.41456(18) 0.040(2) Uani 1 1 d . . . . .
H11 H 0.3698 0.5617 0.4045 0.048 Uiso 1 1 calc R U . . .
C12 C 0.2391(8) 0.4097(8) 0.40481(18) 0.040(2) Uani 1 1 d . . . . .
H12 H 0.2156 0.4136 0.3881 0.048 Uiso 1 1 calc R U . . .
C13 C -0.0449(7) 0.2340(7) 0.41538(16) 0.0332(18) Uani 1 1 d . . . . .
C14 C -0.0206(7) 0.3329(7) 0.42663(15) 0.0271(17) Uani 1 1 d . . . . .
H14 H 0.0512 0.3884 0.4281 0.033 Uiso 1 1 calc R U . . .
C15 C -0.1032(8) 0.3479(8) 0.43551(19) 0.040(2) Uani 1 1 d . . . . .
H15 H -0.0860 0.4116 0.4444 0.048 Uiso 1 1 calc R U . . .
C16 C -0.2128(9) 0.2703(10) 0.4316(2) 0.045(3) Uani 1 1 d . . . . .
H16 H -0.2674 0.2845 0.4365 0.054 Uiso 1 1 calc R U . . .
C17 C -0.2373(7) 0.1754(8) 0.4205(2) 0.048(3) Uani 1 1 d . . . . .
H17 H -0.3099 0.1227 0.4184 0.057 Uiso 1 1 calc R U . . .
C18 C -0.1561(6) 0.1530(7) 0.41193(18) 0.0312(18) Uani 1 1 d . . . . .
H18 H -0.1747 0.0867 0.4042 0.037 Uiso 1 1 calc R U . . .
C19 C 0.0741(7) 0.2195(7) 0.37096(14) 0.0271(17) Uani 1 1 d . . . . .
C20 C 0.0447(10) 0.2859(10) 0.35847(17) 0.054(3) Uani 1 1 d . . . . .
H20 H 0.0102 0.3167 0.3676 0.064 Uiso 1 1 calc R U . . .
C21 C 0.0666(13) 0.3063(14) 0.3326(3) 0.088(5) Uani 1 1 d . . . . .
H21 H 0.0538 0.3571 0.3243 0.105 Uiso 1 1 calc R U . . .
C22 C 0.1102(10) 0.2488(12) 0.31775(17) 0.063(3) Uani 1 1 d . . . . .
H22 H 0.1218 0.2595 0.2998 0.075 Uiso 1 1 calc R U . . .
C23 C 0.1320(8) 0.1834(10) 0.32986(18) 0.050(3) Uani 1 1 d . . . . .
H23 H 0.1589 0.1459 0.3204 0.060 Uiso 1 1 calc R U . . .
C24 C 0.1167(7) 0.1663(8) 0.35696(15) 0.0314(18) Uani 1 1 d . . . . .
H24 H 0.1349 0.1197 0.3654 0.038 Uiso 1 1 calc R U . . .
C25 C 0.4300(7) 0.6386(7) 0.52780(14) 0.0248(16) Uani 1 1 d . . . . .
C26 C 0.4409(7) 0.5513(7) 0.53752(14) 0.0291(17) Uani 1 1 d . . . . .
H26 H 0.4015 0.5133 0.5522 0.035 Uiso 1 1 calc R U . . .
C27 C 0.5106(9) 0.5214(8) 0.52532(18) 0.040(2) Uani 1 1 d . . . . .
H27 H 0.5126 0.4601 0.5309 0.048 Uiso 1 1 calc R U . . .
C28 C 0.5765(10) 0.5844(10) 0.5049(2) 0.047(3) Uani 1 1 d . . . . .
H28 H 0.6270 0.5684 0.4977 0.057 Uiso 1 1 calc R U . . .
C29 C 0.5678(9) 0.6714(9) 0.49498(18) 0.045(3) Uani 1 1 d . . . . .
H29 H 0.6095 0.7120 0.4808 0.054 Uiso 1 1 calc R U . . .
C30 C 0.4926(8) 0.6954(9) 0.50735(17) 0.041(2) Uani 1 1 d . . . . .
H30 H 0.4864 0.7534 0.5010 0.049 Uiso 1 1 calc R U . . .
C31 C 0.1534(7) 0.3533(6) 0.59937(15) 0.0231(15) Uani 1 1 d . . . . .
C32 C 0.1173(7) 0.3543(7) 0.57354(14) 0.0277(16) Uani 1 1 d . . . . .
H32 H 0.1548 0.4169 0.5635 0.033 Uiso 1 1 calc R U . . .
C33 C 0.0323(8) 0.2692(8) 0.56340(18) 0.040(2) Uani 1 1 d . . . . .
H33 H 0.0128 0.2737 0.5463 0.048 Uiso 1 1 calc R U . . .
C34 C -0.0288(8) 0.1745(9) 0.5768(2) 0.044(2) Uani 1 1 d . . . . .
H34 H -0.0901 0.1169 0.5693 0.053 Uiso 1 1 calc R U . . .
C35 C 0.0030(9) 0.1674(8) 0.6013(2) 0.047(3) Uani 1 1 d . . . . .
H35 H -0.0347 0.1016 0.6101 0.056 Uiso 1 1 calc R U . . .
C36 C 0.0917(7) 0.2567(6) 0.61421(16) 0.034(2) Uani 1 1 d . . . . .
H36 H 0.1086 0.2519 0.6316 0.041 Uiso 1 1 calc R U . . .
C37 C 0.2674(7) 0.4538(7) 0.64675(15) 0.0272(16) Uani 1 1 d . . . . .
C38 C 0.2220(8) 0.5039(8) 0.66105(17) 0.036(2) Uani 1 1 d . . . . .
H38 H 0.2055 0.5516 0.6525 0.043 Uiso 1 1 calc R U . . .
C39 C 0.2007(9) 0.4859(9) 0.68717(19) 0.046(2) Uani 1 1 d . . . . .
H39 H 0.1707 0.5206 0.6965 0.055 Uiso 1 1 calc R U . . .
C40 C 0.2270(8) 0.4091(11) 0.69989(17) 0.061(3) Uani 1 1 d . . . . .
H40 H 0.2127 0.3943 0.7176 0.073 Uiso 1 1 calc R U . . .
C41 C 0.2694(9) 0.3621(10) 0.68693(12) 0.053(3) Uani 1 1 d . . . . .
H41 H 0.2858 0.3145 0.6956 0.064 Uiso 1 1 calc R U . . .
C42 C 0.2915(8) 0.3807(8) 0.66028(16) 0.042(2) Uani 1 1 d . . . . .
H42 H 0.3219 0.3454 0.6513 0.050 Uiso 1 1 calc R U . . .
C43 C 0.3805(5) 0.4345(6) 0.60276(11) 0.0179(12) Uani 1 1 d . . . . .
C44 C 0.4872(8) 0.5093(7) 0.60703(17) 0.036(2) Uani 1 1 d . . . . .
H44 H 0.5042 0.5733 0.6158 0.043 Uiso 1 1 calc R U . . .
C45 C 0.5682(7) 0.4935(7) 0.59902(15) 0.036(2) Uani 1 1 d . . . . .
H45 H 0.6400 0.5468 0.6019 0.043 Uiso 1 1 calc R U . . .
C46 C 0.5448(7) 0.3965(8) 0.58626(16) 0.033(2) Uani 1 1 d . . . . .
H46 H 0.6010 0.3870 0.5801 0.040 Uiso 1 1 calc R U . . .
C47 C 0.4398(8) 0.3167(8) 0.58298(17) 0.035(2) Uani 1 1 d . . . . .
H47 H 0.4237 0.2502 0.5758 0.042 Uiso 1 1 calc R U . . .
C48 C 0.3553(7) 0.3363(8) 0.59073(15) 0.0295(17) Uani 1 1 d . . . . .
H48 H 0.2831 0.2839 0.5878 0.035 Uiso 1 1 calc R U . . .
O1 O 0.4316(7) 0.6455(7) 0.35936(19) 0.134(3) Uani 1 1 d . . . . .
O2 O 0.3333 0.6667 0.3137(2) 0.201(10) Uani 1 3 d S T P . .
O3A O 0.5432(4) 0.2569(5) 0.53043(11) 0.0754(15) Uani 1 1 d . . . . .
O4A O 0.6667 0.3333 0.4906(8) 0.38(3) Uiso 1 3 d S . P . .
P1 P 0.0000 0.0000 0.47485(7) 0.0289(9) Uani 1 3 d S T P . .
P2 P 0.05700(18) 0.19700(17) 0.40654(4) 0.0223(4) Uani 1 1 d . . . . .
P3 P 0.3333 0.6667 0.54344(6) 0.0214(7) Uani 1 3 d S T P . .
P4 P 0.27718(18) 0.46932(17) 0.61169(4) 0.0211(4) Uani 1 1 d . . . . .
Ag1 Ag 0.0000 0.0000 0.42352(2) 0.0218(2) Uani 1 3 d S T P . .
Ag2 Ag 0.3333 0.6667 0.59474(2) 0.01836(18) Uani 1 3 d S T P . .
Re1 Re 0.3333 0.6667 0.34260(3) 0.06506(12) Uani 1 3 d S T P . .
Re2A Re 0.6667 0.3333 0.50602(5) 0.0633(5) Uani 0.746(6) 3 d S T P . .
Re2B Re 0.6667 0.3333 0.51722(4) 0.0203(6) Uiso 0.254(6) 3 d S . P . .

loop_
_atom_site_aniso_label
_atom_site_aniso_U_11
_atom_site_aniso_U_22
_atom_site_aniso_U_33
_atom_site_aniso_U_23
_atom_site_aniso_U_13
_atom_site_aniso_U_12
C1 0.031(4) 0.038(5) 0.017(3) 0.003(3) -0.002(3) 0.016(4)
C2 0.067(6) 0.042(5) 0.027(3) 0.006(3) 0.001(4) 0.039(5)
C3 0.034(5) 0.031(4) 0.050(5) 0.006(4) -0.004(4) 0.012(4)
C4 0.041(6) 0.033(5) 0.047(5) 0.002(4) -0.011(4) 0.013(4)
C5 0.056(7) 0.041(5) 0.039(5) -0.011(4) -0.005(5) 0.012(5)
C6 0.044(5) 0.041(5) 0.019(3) -0.009(3) 0.002(3) 0.020(4)
C7 0.023(4) 0.031(4) 0.027(3) -0.007(3) -0.003(3) 0.015(3)
C8 0.030(4) 0.031(4) 0.050(4) -0.001(3) -0.012(3) 0.012(3)
C9 0.031(4) 0.041(5) 0.049(4) -0.024(4) -0.019(3) 0.019(4)
C10 0.034(5) 0.029(4) 0.050(5) -0.005(4) 0.010(4) 0.010(4)
C11 0.034(5) 0.026(4) 0.041(4) 0.000(3) 0.011(3) 0.001(4)
C12 0.041(5) 0.046(5) 0.040(5) -0.004(4) -0.001(4) 0.027(4)
C13 0.031(4) 0.023(4) 0.038(4) 0.012(3) -0.001(3) 0.008(3)
C14 0.028(4) 0.026(4) 0.035(3) -0.001(3) 0.006(3) 0.019(3)
C15 0.036(5) 0.038(5) 0.049(5) -0.012(4) 0.002(4) 0.021(4)
C16 0.040(6) 0.053(7) 0.060(6) 0.015(5) 0.011(5) 0.037(5)
C17 0.017(3) 0.041(5) 0.089(6) 0.014(4) 0.017(4) 0.017(3)
C18 0.019(3) 0.021(4) 0.052(4) 0.000(3) -0.006(3) 0.009(3)
C19 0.023(3) 0.031(4) 0.018(2) 0.000(2) -0.001(2) 0.007(3)
C20 0.067(7) 0.081(8) 0.031(4) 0.018(5) 0.022(4) 0.050(7)
C21 0.081(10) 0.114(12) 0.091(8) 0.036(8) 0.005(7) 0.066(10)
C22 0.073(7) 0.120(9) 0.022(3) 0.017(4) 0.016(4) 0.069(7)
C23 0.036(5) 0.075(8) 0.029(3) -0.020(4) 0.002(4) 0.020(5)
C24 0.029(4) 0.038(5) 0.028(3) 0.000(3) 0.002(3) 0.018(4)
C25 0.023(4) 0.027(4) 0.021(3) 0.001(3) 0.000(3) 0.010(3)
C26 0.043(5) 0.031(4) 0.024(3) 0.008(3) 0.010(3) 0.026(4)
C27 0.056(6) 0.031(4) 0.034(4) 0.000(3) 0.003(4) 0.024(4)
C28 0.047(6) 0.050(6) 0.050(6) 0.001(5) 0.012(5) 0.028(5)
C29 0.054(6) 0.047(5) 0.041(4) 0.011(4) 0.030(4) 0.031(5)
C30 0.047(5) 0.058(6) 0.035(4) 0.006(4) 0.012(4) 0.039(5)
C31 0.025(4) 0.016(3) 0.032(3) 0.009(3) 0.012(3) 0.013(3)
C32 0.035(4) 0.029(4) 0.024(3) 0.003(2) 0.002(3) 0.019(3)
C33 0.038(5) 0.046(5) 0.040(4) 0.009(4) 0.003(3) 0.023(4)
C34 0.026(4) 0.041(5) 0.061(6) -0.025(4) -0.012(4) 0.014(4)
C35 0.033(5) 0.029(5) 0.072(6) 0.004(4) 0.009(4) 0.010(4)
C36 0.038(4) 0.011(3) 0.035(4) 0.009(3) 0.007(3) -0.001(3)
C37 0.028(3) 0.032(4) 0.025(3) 0.008(3) 0.007(3) 0.018(3)
C38 0.035(4) 0.035(5) 0.031(4) -0.008(3) 0.004(3) 0.012(4)
C39 0.040(6) 0.060(6) 0.038(4) 0.002(4) 0.005(4) 0.026(5)
C40 0.037(4) 0.098(8) 0.026(4) 0.012(4) 0.002(3) 0.017(5)
C41 0.072(7) 0.094(8) 0.016(2) 0.031(3) 0.014(3) 0.058(6)
C42 0.053(6) 0.058(6) 0.034(4) 0.021(4) 0.003(4) 0.043(5)
C43 0.021(3) 0.025(3) 0.018(2) 0.000(2) 0.005(2) 0.019(3)
C44 0.040(5) 0.031(4) 0.038(4) 0.003(3) 0.012(3) 0.017(4)
C45 0.034(4) 0.033(4) 0.039(3) -0.003(3) -0.006(3) 0.015(4)
C46 0.028(4) 0.047(6) 0.033(4) 0.003(4) 0.005(3) 0.025(4)
C47 0.047(5) 0.040(5) 0.037(4) 0.003(4) 0.002(4) 0.037(4)
C48 0.028(4) 0.030(4) 0.032(3) -0.001(3) -0.004(3) 0.015(4)
O1 0.115(6) 0.131(7) 0.150(8) -0.005(6) -0.032(5) 0.057(5)
O2 0.285(15) 0.285(15) 0.031(6) 0.000 0.000 0.143(8)
O3A 0.057(3) 0.087(4) 0.084(4) 0.003(3) 0.015(3) 0.037(3)
P1 0.0352(14) 0.0352(14) 0.0164(13) 0.000 0.000 0.0176(7)
P2 0.0223(10) 0.0203(10) 0.0247(8) 0.0023(8) 0.0012(8) 0.0110(9)
P3 0.0255(11) 0.0255(11) 0.0134(11) 0.000 0.000 0.0127(5)
P4 0.0253(10) 0.0211(10) 0.0199(8) 0.0043(8) 0.0039(8) 0.0138(9)
Ag1 0.0212(3) 0.0212(3) 0.0229(5) 0.000 0.000 0.01059(14)
Ag2 0.0197(3) 0.0197(3) 0.0157(4) 0.000 0.000 0.00984(13)
Re1 0.06057(15) 0.06057(15) 0.0740(3) 0.000 0.000 0.03028(8)
Re2A 0.0640(3) 0.0640(3) 0.0618(18) 0.000 0.000 0.03200(16)

loop_
_atom_type_symbol
_atom_type_description
_atom_type_scat_dispersion_real
_atom_type_scat_dispersion_imag
_atom_type_scat_source
C C 0.0033 0.0016 'International Tables Vol C Tables 4.2.6.8 and 6.1.1.4'
H H 0.0000 0.0000 'International Tables Vol C Tables 4.2.6.8 and 6.1.1.4'
O O 0.0106 0.0060 'International Tables Vol C Tables 4.2.6.8 and 6.1.1.4'
P P 0.1023 0.0942 'International Tables Vol C Tables 4.2.6.8 and 6.1.1.4'
Ag Ag -0.8971 1.1015 'International Tables Vol C Tables 4.2.6.8 and 6.1.1.4'
Re Re -1.0185 7.2310 'International Tables Vol C Tables 4.2.6.8 and 6.1.1.4'

loop_
_geom_angle_atom_site_label_1
_geom_angle_atom_site_label_2
_geom_angle_atom_site_label_3
_geom_angle
_geom_angle_site_symmetry_1
_geom_angle_site_symmetry_3
C2 C1 C6 119.1(9) . .
C2 C1 P1 118.5(7) . .
C6 C1 P1 122.4(7) . .
C3 C2 C1 120.3(9) . .
C2 C3 C4 120.2(10) . .
C5 C4 C3 119.7(10) . .
C4 C5 C6 122.8(10) . .
C5 C6 C1 117.6(9) . .
C12 C7 C8 120.4(9) . .
C12 C7 P2 124.0(7) . .
C8 C7 P2 115.5(7) . .
C7 C8 C9 119.6(9) . .
C10 C9 C8 117.1(9) . .
C9 C10 C11 122.8(9) . .
C12 C11 C10 116.8(9) . .
C7 C12 C11 123.2(9) . .
C14 C13 C18 118.8(8) . .
C14 C13 P2 124.1(7) . .
C18 C13 P2 117.0(6) . .
C15 C14 C13 119.6(9) . .
C14 C15 C16 122.1(9) . .
C17 C16 C15 118.7(9) . .
C16 C17 C18 121.9(9) . .
C17 C18 C13 118.7(8) . .
C20 C19 C24 120.3(7) . .
C20 C19 P2 121.5(7) . .
C24 C19 P2 118.2(7) . .
C21 C20 C19 119.2(11) . .
C20 C21 C22 120.2(12) . .
C23 C22 C21 118.7(9) . .
C22 C23 C24 122.0(10) . .
C19 C24 C23 119.3(9) . .
C30 C25 C26 117.9(8) . .
C30 C25 P3 124.1(7) . .
C26 C25 P3 118.0(5) . .
C27 C26 C25 120.8(7) . .
C28 C27 C26 119.3(9) . .
C27 C28 C29 120.9(10) . .
C28 C29 C30 117.5(9) . .
C25 C30 C29 123.4(9) . .
C32 C31 C36 117.0(8) . .
C32 C31 P4 120.2(6) . .
C36 C31 P4 122.7(6) . .
C33 C32 C31 121.8(8) . .
C32 C33 C34 123.2(9) . .
C35 C34 C33 117.8(9) . .
C34 C35 C36 122.8(9) . .
C31 C36 C35 117.1(8) . .
C38 C37 C42 117.5(8) . .
C38 C37 P4 119.3(7) . .
C42 C37 P4 122.7(7) . .
C39 C38 C37 122.5(10) . .
C38 C39 C40 117.1(10) . .
C41 C40 C39 121.2(8) . .
C40 C41 C42 121.7(9) . .
C41 C42 C37 119.9(9) . .
C44 C43 C48 118.6(7) . .
C44 C43 P4 118.6(6) . .
C48 C43 P4 122.7(6) . .
C45 C44 C43 122.1(8) . .
C44 C45 C46 120.2(9) . .
C47 C46 C45 119.9(8) . .
C46 C47 C48 119.1(9) . .
C43 C48 C47 119.9(8) . .
Re2B O3A Re2A 15.36(9) . .
Re2A O4A Re2B 0.000(1) . .
C1 P1 C1 102.4(3) . 3
C1 P1 C1 102.4(3) . 2
C1 P1 C1 102.4(3) 3 2
C1 P1 Ag1 115.8(3) . .
C1 P1 Ag1 115.8(3) 3 .
C1 P1 Ag1 115.8(3) 2 .
C13 P2 C7 101.3(4) . .
C13 P2 C19 104.4(4) . .
C7 P2 C19 100.7(4) . .
C13 P2 Ag1 110.9(3) . .
C7 P2 Ag1 120.5(3) . .
C19 P2 Ag1 116.9(3) . .
C25 P3 C25 101.7(3) . 3_565
C25 P3 C25 101.7(3) . 2_665
C25 P3 C25 101.7(3) 3_565 2_665
C25 P3 Ag2 116.4(2) . .
C25 P3 Ag2 116.4(2) 3_565 .
C25 P3 Ag2 116.4(2) 2_665 .
C37 P4 C31 104.6(4) . .
C37 P4 C43 103.8(4) . .
C31 P4 C43 102.2(3) . .
C37 P4 Ag2 114.8(3) . .
C31 P4 Ag2 119.3(2) . .
C43 P4 Ag2 110.4(2) . .
P1 Ag1 P2 109.16(5) . 2
P1 Ag1 P2 109.16(5) . 3
P2 Ag1 P2 109.78(5) 2 3
P1 Ag1 P2 109.16(5) . .
P2 Ag1 P2 109.78(5) 2 .
P2 Ag1 P2 109.78(5) 3 .
P3 Ag2 P4 109.08(5) . 3_565
P3 Ag2 P4 109.08(5) . .
P4 Ag2 P4 109.86(5) 3_565 .
P3 Ag2 P4 109.08(5) . 2_665
P4 Ag2 P4 109.86(5) 3_565 2_665
P4 Ag2 P4 109.86(5) . 2_665
O2 Re1 O1 118.6(3) . .
O2 Re1 O1 118.6(3) . 3_565
O1 Re1 O1 98.9(4) . 3_565
O2 Re1 O1 118.6(3) . 2_665
O1 Re1 O1 98.9(4) . 2_665
O1 Re1 O1 98.9(4) 3_565 2_665
Re2B Re2A O4A 180.00(3) . .
Re2B Re2A O3A 50.91(18) . 2_655
O4A Re2A O3A 129.09(18) . 2_655
Re2B Re2A O3A 50.91(18) . 3_665
O4A Re2A O3A 129.09(19) . 3_665
O3A Re2A O3A 84.5(3) 2_655 3_665
Re2B Re2A O3A 50.91(19) . .
O4A Re2A O3A 129.09(19) . .
O3A Re2A O3A 84.5(3) 2_655 .
O3A Re2A O3A 84.5(3) 3_665 .
Re2A Re2B O4A 0.000(10) . .
Re2A Re2B O3A 113.7(2) . .
O4A Re2B O3A 113.7(2) . .
Re2A Re2B O3A 113.7(2) . 2_655
O4A Re2B O3A 113.7(2) . 2_655
O3A Re2B O3A 104.9(2) . 2_655
Re2A Re2B O3A 113.7(2) . 3_665
O4A Re2B O3A 113.7(2) . 3_665
O3A Re2B O3A 104.9(2) . 3_665
O3A Re2B O3A 104.9(3) 2_655 3_665

loop_
_geom_bond_atom_site_label_1
_geom_bond_atom_site_label_2
_geom_bond_distance
_geom_bond_site_symmetry_2
C1 C2 1.372(13) .
C1 C6 1.425(11) .
C1 P1 1.836(9) .
C2 C3 1.360(13) .
C3 C4 1.366(14) .
C4 C5 1.340(16) .
C5 C6 1.352(14) .
C7 C12 1.359(13) .
C7 C8 1.362(12) .
C7 P2 1.839(9) .
C8 C9 1.450(12) .
C9 C10 1.384(14) .
C10 C11 1.392(14) .
C11 C12 1.379(13) .
C13 C14 1.393(12) .
C13 C18 1.427(11) .
C13 P2 1.828(9) .
C14 C15 1.373(12) .
C15 C16 1.403(15) .
C16 C17 1.339(14) .
C17 C18 1.413(11) .
C19 C20 1.367(13) .
C19 C24 1.382(12) .
C19 P2 1.842(8) .
C20 C21 1.354(15) .
C21 C22 1.464(18) .
C22 C23 1.278(16) .
C23 C24 1.404(12) .
C25 C30 1.349(11) .
C25 C26 1.416(11) .
C25 P3 1.799(9) .
C26 C27 1.404(12) .
C27 C28 1.390(14) .
C28 C29 1.398(14) .
C29 C30 1.423(12) .
C31 C32 1.419(11) .
C31 C36 1.424(9) .
C31 P4 1.820(9) .
C32 C33 1.316(13) .
C33 C34 1.365(14) .
C34 C35 1.353(15) .
C35 C36 1.427(13) .
C37 C38 1.384(12) .
C37 C42 1.425(11) .
C37 P4 1.803(8) .
C38 C39 1.365(12) .
C39 C40 1.471(16) .
C40 C41 1.285(15) .
C41 C42 1.393(10) .
C43 C44 1.367(12) .
C43 C48 1.398(11) .
C43 P4 1.827(6) .
C44 C45 1.344(12) .
C45 C46 1.406(12) .
C46 C47 1.360(14) .
C47 C48 1.420(12) .
O1 Re1 1.788(8) .
O2 Re1 1.478(12) .
O3A Re2B 1.677(5) .
O3A Re2A 1.978(5) .
O4A Re2A 0.79(4) .
O4A Re2B 1.36(4) .
P1 C1 1.836(9) 3
P1 C1 1.836(9) 2
P1 Ag1 2.624(4) .
P2 Ag1 2.643(2) .
P3 C25 1.799(9) 3_565
P3 C25 1.799(9) 2_665
P3 Ag2 2.622(3) .
P4 Ag2 2.650(2) .
Ag1 P2 2.643(2) 2
Ag1 P2 2.643(2) 3
Ag2 P4 2.650(2) 3_565
Ag2 P4 2.650(2) 2_665
Re1 O1 1.788(8) 3_565
Re1 O1 1.788(8) 2_665
Re2A Re2B 0.572(2) .
Re2A O3A 1.978(5) 2_655
Re2A O3A 1.978(5) 3_665
Re2B O3A 1.677(5) 2_655
Re2B O3A 1.677(5) 3_665
